data_7019430
loop_
_publ_author_name
'Senchyk, Ganna A.'
'Lysenko, Andrey B.'
'Boldog, Ishtvan'
'Rusanov, Eduard B.'
'Chernega, Alexander N.'
'Krautscheid, Harald'
'Domasevitch, Konstantin V.'

_publ_section_title
;
 1,2,4-Triazole functionalized adamantanes: a new library of polydentate
 tectons for designing structures of coordination polymers.
;
_journal_issue 28
_journal_name_full 'Dalton transactions (Cambridge, England : 2003)'
_journal_page_first 8675
_journal_page_last 8689
_journal_paper_doi 10.1039/c2dt30362k
_journal_volume 41
_journal_year 2012
_chemical_formula_moiety 'C36 H40 Cd3 Cl6 N24, 9(H2 O)'
_chemical_formula_sum 'C36 H58 Cd3 Cl6 N24 O9'
_chemical_formula_weight 1520.96
_chemical_name_systematic
;
bis-[1,3,5,7-tetra(1,2,4-triazol-4-yl)adamantane]-hexachloro-
tricadmium(II) Nonahydrate
;
_space_group_IT_number 58
_space_group_name_Hall '-P 2 2n'
_symmetry_cell_setting orthorhombic
_symmetry_Int_Tables_number 58
_symmetry_space_group_name_Hall '-P 2 2n'
_symmetry_space_group_name_H-M 'P n n m'
_atom_sites_solution_hydrogens geom
_atom_sites_solution_primary direct
_atom_sites_solution_secondary difmap
_audit_creation_method SHELXL-97
_cell_angle_alpha 90.00
_cell_angle_beta 90.00
_cell_angle_gamma 90.00
_cell_formula_units_Z 2
_cell_length_a 28.2333(5)
_cell_length_b 8.7809(2)
_cell_length_c 11.3833(2)
_cell_measurement_reflns_used 18819
_cell_measurement_temperature 173(2)
_cell_measurement_theta_max 26.34
_cell_measurement_theta_min 5.12
_cell_volume 2822.08(10)
_computing_cell_refinement 'SAINT-NT (Bruker, 1999)'
_computing_data_collection 'SMART-NT (Bruker, 1998)'
_computing_data_reduction 'SAINT-NT (Bruker, 1999)'
_computing_molecular_graphics 'Diamond 2.1e (Brandenburg, 1999)'
_computing_publication_material 'WinGX 1.70.01 (Farrugia, 1999)'
_computing_structure_refinement 'SHELXL-97 (Sheldrick, 2008)'
_computing_structure_solution 'SHELXS-97 (Sheldrick, 2008)'
_diffrn_ambient_temperature 173(2)
_diffrn_measured_fraction_theta_full 0.985
_diffrn_measured_fraction_theta_max 0.985
_diffrn_measurement_device_type 'Bruker APEXII area-detector diffractometer'
_diffrn_measurement_method '\w scans'
_diffrn_radiation_monochromator graphite
_diffrn_radiation_source 'fine-focus sealed tube'
_diffrn_radiation_type MoK\a
_diffrn_radiation_wavelength 0.71073
_diffrn_reflns_av_R_equivalents 0.0378
_diffrn_reflns_av_sigmaI/netI 0.0255
_diffrn_reflns_limit_h_max 34
_diffrn_reflns_limit_h_min -29
_diffrn_reflns_limit_k_max 10
_diffrn_reflns_limit_k_min -9
_diffrn_reflns_limit_l_max 14
_diffrn_reflns_limit_l_min -14
_diffrn_reflns_number 18819
_diffrn_reflns_theta_full 26.34
_diffrn_reflns_theta_max 26.34
_diffrn_reflns_theta_min 5.12
_diffrn_standards_decay_% 0
_exptl_absorpt_coefficient_mu 1.476
_exptl_absorpt_correction_T_max 0.8911
_exptl_absorpt_correction_T_min 0.7771
_exptl_absorpt_correction_type empirical
_exptl_absorpt_process_details 'SADABS (Sheldrick, 1996)'
_exptl_crystal_colour colorless
_exptl_crystal_density_diffrn 1.790
_exptl_crystal_density_method 'not measured'
_exptl_crystal_description prism
_exptl_crystal_F_000 1520
_exptl_crystal_size_max 0.18
_exptl_crystal_size_mid 0.14
_exptl_crystal_size_min 0.08
_refine_diff_density_max 1.380
_refine_diff_density_min -1.335
_refine_diff_density_rms 0.125
_refine_ls_extinction_method none
_refine_ls_goodness_of_fit_ref 1.138
_refine_ls_hydrogen_treatment constr
_refine_ls_matrix_type full
_refine_ls_number_parameters 208
_refine_ls_number_reflns 2973
_refine_ls_number_restraints 0
_refine_ls_restrained_S_all 1.138
_refine_ls_R_factor_all 0.0643
_refine_ls_R_factor_gt 0.0556
_refine_ls_shift/su_max 0.002
_refine_ls_shift/su_mean 0.000
_refine_ls_structure_factor_coef Fsqd
_refine_ls_weighting_details 'calc w=1/[\s^2^(Fo^2^)+(0.0360P)^2^+19.5694P] where P=(Fo^2^+2Fc^2^)/3'
_refine_ls_weighting_scheme calc
_refine_ls_wR_factor_gt 0.1281
_refine_ls_wR_factor_ref 0.1314
_reflns_number_gt 2606
_reflns_number_total 2973
_reflns_threshold_expression >2sigma(I)
_cod_data_source_file c2dt30362k.txt
_cod_data_source_block (13)
_cod_depositor_comments
;
The following automatic conversions were performed:

data name '_iucr_refine_instruction_details' was replaced with
'_iucr_refine_instructions_details' as specified in the replacement
file 'data/replacement-values/replacement_tags.lst'.

Automatic conversion script
Id: cif_correct_tags 9268 2022-04-12 08:56:07Z antanas 
;
_cod_database_code 7019430

loop_
_symmetry_equiv_pos_as_xyz
'x, y, z'
'-x, -y, z'
'-x+1/2, y+1/2, -z+1/2'
'x+1/2, -y+1/2, -z+1/2'
'-x, -y, -z'
'x, y, -z'
'x-1/2, -y-1/2, z-1/2'
'-x-1/2, y-1/2, z-1/2'

loop_
_atom_site_label
_atom_site_type_symbol
_atom_site_fract_x
_atom_site_fract_y
_atom_site_fract_z
_atom_site_U_iso_or_equiv
_atom_site_adp_type
_atom_site_occupancy
_atom_site_symmetry_multiplicity
_atom_site_calc_flag
_atom_site_refinement_flags
Cd1 Cd 0.11742(2) 0.22730(7) 0.0000 0.03520(19) Uani 1 2 d S
Cd2 Cd 0.0000 0.0000 0.0000 0.0282(2) Uani 1 4 d S
Cl1 Cl 0.02695(10) 0.2830(3) 0.0314(3) 0.0497(12) Uani 0.50 1 d P
Cl2A Cl 0.1486(4) 0.403(2) 0.1696(12) 0.120(4) Uani 0.50 1 d P
Cl2B Cl 0.1267(4) 0.4252(18) 0.1444(12) 0.114(3) Uani 0.50 1 d P
N1 N 0.1950(2) 0.1416(7) 0.0000 0.0338(15) Uani 1 2 d S
N2 N 0.2038(3) -0.0093(10) 0.0000 0.069(3) Uani 1 2 d S
N3 N 0.2712(2) 0.1144(8) 0.0000 0.0310(14) Uani 1 2 d S
N4 N 0.39996(15) 0.5369(6) 0.3571(4) 0.0352(11) Uani 1 1 d .
N5 N 0.44239(17) 0.4636(8) 0.3580(5) 0.0590(18) Uani 1 1 d .
N6 N 0.40066(14) 0.3697(6) 0.2145(4) 0.0304(10) Uani 1 1 d .
N7 N 0.4674(2) -0.3079(7) 0.0612(8) 0.087(3) Uani 1 1 d .
N8 N 0.4303(2) -0.1038(8) 0.0000 0.0413(18) Uani 1 2 d S
C1 C 0.2350(3) 0.2111(10) 0.0000 0.0362(18) Uani 1 2 d S
H1 H 0.2383 0.3188 0.0000 0.043 Uiso 1 2 calc SR
C2 C 0.2503(3) -0.0229(13) 0.0000 0.076(4) Uani 1 2 d S
H2 H 0.2669 -0.1171 0.0000 0.091 Uiso 1 2 calc SR
C3 C 0.37620(19) 0.4776(7) 0.2693(5) 0.0393(14) Uani 1 1 d .
H3 H 0.3451 0.5082 0.2476 0.047 Uiso 1 1 calc R
C4 C 0.4422(2) 0.3652(11) 0.2735(7) 0.074(3) Uani 1 1 d .
H4 H 0.4678 0.2989 0.2553 0.089 Uiso 1 1 calc R
C5 C 0.4447(3) -0.1872(8) 0.0930(9) 0.071(2) Uani 1 1 d .
H5 H 0.4388 -0.1603 0.1725 0.086 Uiso 1 1 calc R
C6 C 0.3227(2) 0.1514(9) 0.0000 0.0277(15) Uani 1 2 d S
C7 C 0.33464(16) 0.2433(6) 0.1111(4) 0.0267(11) Uani 1 1 d .
H7A H 0.3269 0.1830 0.1821 0.032 Uiso 1 1 calc R
H7B H 0.3159 0.3385 0.1130 0.032 Uiso 1 1 calc R
C8 C 0.38804(16) 0.2808(6) 0.1089(4) 0.0257(10) Uani 1 1 d .
C9 C 0.41592(17) 0.1319(6) 0.1092(5) 0.0294(11) Uani 1 1 d .
H9A H 0.4503 0.1538 0.1097 0.035 Uiso 1 1 calc R
H9B H 0.4082 0.0725 0.1806 0.035 Uiso 1 1 calc R
C10 C 0.4032(2) 0.0400(9) 0.0000 0.0294(16) Uani 1 2 d S
C11 C 0.3503(3) 0.0003(9) 0.0000 0.0341(17) Uani 1 2 d S
H11A H 0.3423 -0.0604 0.0705 0.041 Uiso 1 1 d R
C12 C 0.4002(2) 0.3762(9) 0.0000 0.0262(15) Uani 1 2 d S
H12A H 0.3816 0.4718 0.0000 0.031 Uiso 1 2 calc SR
H12B H 0.4343 0.4025 0.0000 0.031 Uiso 1 2 calc SR
O1 O 0.2130(4) 0.5162(15) 0.0000 0.046(3) Uiso 0.50 2 d SP
O2A O 0.2830(3) 0.6106(11) 0.0771(9) 0.055(2) Uiso 0.50 1 d P
O2B O 0.2661(5) 0.6150(15) 0.1636(12) 0.085(4) Uiso 0.50 1 d P
O3 O 0.5000 0.0000 0.3019(14) 0.063(4) Uiso 0.50 2 d SP
O4 O 0.2207(6) 0.403(2) 0.2486(15) 0.116(5) Uiso 0.50 1 d P
O6 O 0.1485(11) 0.712(3) 0.0000 0.141(9) Uiso 0.50 2 d SP

loop_
_atom_site_aniso_label
_atom_site_aniso_U_11
_atom_site_aniso_U_22
_atom_site_aniso_U_33
_atom_site_aniso_U_23
_atom_site_aniso_U_13
_atom_site_aniso_U_12
Cd1 0.0261(3) 0.0380(3) 0.0414(3) 0.000 0.000 -0.0026(2)
Cd2 0.0171(3) 0.0466(5) 0.0210(4) 0.000 0.000 0.0016(3)
Cl1 0.0326(13) 0.0399(14) 0.077(4) -0.0014(14) -0.0025(13) 0.0082(11)
Cl2A 0.118(8) 0.148(9) 0.093(6) -0.052(6) 0.016(6) -0.044(8)
Cl2B 0.119(8) 0.115(6) 0.107(7) -0.060(5) 0.019(6) -0.015(7)
N1 0.025(3) 0.028(3) 0.049(4) 0.000 0.000 -0.002(3)
N2 0.029(4) 0.046(5) 0.131(9) 0.000 0.000 -0.007(4)
N3 0.021(3) 0.033(3) 0.038(4) 0.000 0.000 -0.005(3)
N4 0.023(2) 0.050(3) 0.032(2) -0.010(2) -0.0033(18) 0.006(2)
N5 0.028(3) 0.108(5) 0.041(3) -0.037(3) -0.015(2) 0.019(3)
N6 0.022(2) 0.048(3) 0.022(2) -0.004(2) -0.0024(17) 0.0015(19)
N7 0.060(4) 0.043(3) 0.157(8) -0.002(4) -0.031(4) 0.008(3)
N8 0.027(3) 0.027(4) 0.070(5) 0.000 0.000 0.003(3)
C1 0.024(4) 0.039(4) 0.045(5) 0.000 0.000 0.004(3)
C2 0.023(4) 0.052(6) 0.154(13) 0.000 0.000 -0.001(4)
C3 0.025(3) 0.047(3) 0.046(3) -0.011(3) -0.011(2) 0.011(2)
C4 0.032(3) 0.132(8) 0.058(4) -0.060(5) -0.019(3) 0.029(4)
C5 0.072(5) 0.042(4) 0.101(7) 0.002(4) -0.029(5) 0.015(4)
C6 0.017(3) 0.034(4) 0.031(4) 0.000 0.000 -0.007(3)
C7 0.018(2) 0.036(3) 0.026(2) 0.001(2) 0.0023(19) 0.000(2)
C8 0.020(2) 0.037(3) 0.020(2) 0.000(2) -0.0027(18) -0.002(2)
C9 0.020(2) 0.036(3) 0.032(3) 0.007(2) -0.002(2) 0.000(2)
C10 0.020(3) 0.025(4) 0.043(4) 0.000 0.000 0.001(3)
C11 0.026(4) 0.031(4) 0.045(4) 0.000 0.000 -0.002(3)
C12 0.020(3) 0.034(4) 0.025(3) 0.000 0.000 0.000(3)

loop_
_atom_type_symbol
_atom_type_description
_atom_type_scat_dispersion_real
_atom_type_scat_dispersion_imag
_atom_type_scat_source
C C 0.0033 0.0016 'International Tables Vol C Tables 4.2.6.8 and 6.1.1.4'
H H 0.0000 0.0000 'International Tables Vol C Tables 4.2.6.8 and 6.1.1.4'
N N 0.0061 0.0033 'International Tables Vol C Tables 4.2.6.8 and 6.1.1.4'
O O 0.0106 0.0060 'International Tables Vol C Tables 4.2.6.8 and 6.1.1.4'
Cl Cl 0.1484 0.1585 'International Tables Vol C Tables 4.2.6.8 and 6.1.1.4'
Cd Cd -0.8075 1.2024 'International Tables Vol C Tables 4.2.6.8 and 6.1.1.4'

loop_
_geom_angle_atom_site_label_1
_geom_angle_atom_site_label_2
_geom_angle_atom_site_label_3
_geom_angle
_geom_angle_site_symmetry_1
_geom_angle_site_symmetry_3
N1 Cd1 N4 88.10(16) . 8_655
N1 Cd1 N4 88.10(16) . 3_545
N4 Cd1 N4 86.1(2) 8_655 3_545
N1 Cd1 Cl2B 97.6(3) . .
N4 Cd1 Cl2B 174.3(3) 8_655 .
N4 Cd1 Cl2B 93.6(4) 3_545 .
N1 Cd1 Cl2B 97.6(3) . 6
N4 Cd1 Cl2B 93.6(4) 8_655 6
N4 Cd1 Cl2B 174.3(3) 3_545 6
Cl2B Cd1 Cl2B 86.2(8) . 6
N1 Cd1 Cl2A 82.8(3) . .
N4 Cd1 Cl2A 169.7(3) 8_655 .
N4 Cd1 Cl2A 88.8(4) 3_545 .
Cl2B Cd1 Cl2A 92.3(2) 6 .
N1 Cd1 Cl2A 82.8(3) . 6
N4 Cd1 Cl2A 88.8(4) 8_655 6
N4 Cd1 Cl2A 169.7(3) 3_545 6
Cl2B Cd1 Cl2A 92.3(2) . 6
Cl2A Cd1 Cl2A 94.7(8) . 6
N1 Cd1 Cl1 168.74(14) . 6
N4 Cd1 Cl1 80.64(13) 8_655 6
N4 Cd1 Cl1 91.33(13) 3_545 6
Cl2B Cd1 Cl1 93.7(3) . 6
Cl2B Cd1 Cl1 83.0(3) 6 6
Cl2A Cd1 Cl1 108.4(3) . 6
Cl2A Cd1 Cl1 96.7(3) 6 6
N1 Cd1 Cl1 168.74(14) . .
N4 Cd1 Cl1 91.33(13) 8_655 .
N4 Cd1 Cl1 80.64(13) 3_545 .
Cl2B Cd1 Cl1 83.0(3) . .
Cl2B Cd1 Cl1 93.7(3) 6 .
Cl2A Cd1 Cl1 96.7(3) . .
Cl2A Cd1 Cl1 108.4(3) 6 .
N5 Cd2 N5 180.0(2) 3_545 7_565
N5 Cd2 N5 88.6(3) 3_545 8_655
N5 Cd2 N5 91.4(3) 7_565 8_655
N5 Cd2 N5 91.4(3) 3_545 4_455
N5 Cd2 N5 88.6(3) 7_565 4_455
N5 Cd2 N5 180.0(2) 8_655 4_455
N5 Cd2 Cl1 99.69(19) 3_545 5
N5 Cd2 Cl1 80.31(19) 7_565 5
N5 Cd2 Cl1 88.74(18) 8_655 5
N5 Cd2 Cl1 91.26(18) 4_455 5
N5 Cd2 Cl1 88.74(18) 3_545 2
N5 Cd2 Cl1 91.26(18) 7_565 2
N5 Cd2 Cl1 99.69(19) 8_655 2
N5 Cd2 Cl1 80.31(19) 4_455 2
N5 Cd2 Cl1 80.31(19) 3_545 .
N5 Cd2 Cl1 99.69(19) 7_565 .
N5 Cd2 Cl1 91.26(18) 8_655 .
N5 Cd2 Cl1 88.74(18) 4_455 .
Cl1 Cd2 Cl1 180.00(13) 5 .
Cl1 Cd2 Cl1 164.33(15) 2 .
N5 Cd2 Cl1 91.26(18) 3_545 6
N5 Cd2 Cl1 88.74(18) 7_565 6
N5 Cd2 Cl1 80.31(19) 8_655 6
N5 Cd2 Cl1 99.69(19) 4_455 6
Cl1 Cd2 Cl1 164.33(15) 5 6
Cl1 Cd2 Cl1 180.00(12) 2 6
Cl1 Cd2 Cl1 15.67(15) . 6
Cd2 Cl1 Cd1 95.00(9) . .
C1 N1 N2 107.9(7) . .
C1 N1 Cd1 132.6(6) . .
N2 N1 Cd1 119.5(5) . .
C2 N2 N1 105.7(8) . .
C1 N3 C2 103.8(7) . .
C1 N3 C6 127.6(7) . .
C2 N3 C6 128.6(7) . .
C3 N4 N5 105.6(5) . .
C3 N4 Cd1 133.9(4) . 3
N5 N4 Cd1 120.5(3) . 3
C4 N5 N4 107.9(5) . .
C4 N5 Cd2 127.9(4) . 3
N4 N5 Cd2 124.0(4) . 3
C3 N6 C4 103.8(5) . .
C3 N6 C8 129.3(4) . .
C4 N6 C8 126.7(5) . .
C5 N7 N7 106.3(6) . 6
C5 N8 C5 103.3(9) 6 .
C5 N8 C10 128.3(5) 6 .
C5 N8 C10 128.3(5) . .
N1 C1 N3 111.8(8) . .
N1 C1 H1 124.1 . .
N3 C1 H1 124.1 . .
N2 C2 N3 110.8(9) . .
N2 C2 H2 124.6 . .
N3 C2 H2 124.6 . .
N4 C3 N6 112.0(5) . .
N4 C3 H3 124.0 . .
N6 C3 H3 124.0 . .
N5 C4 N6 110.6(6) . .
N5 C4 H4 124.7 . .
N6 C4 H4 124.7 . .
N7 C5 N8 112.0(9) . .
N7 C5 H5 124.0 . .
N8 C5 H5 124.0 . .
N3 C6 C7 109.2(4) . .
N3 C6 C7 109.2(4) . 6
C7 C6 C7 110.7(6) . 6
N3 C6 C11 107.8(6) . .
C7 C6 C11 109.9(4) . .
C7 C6 C11 109.9(4) 6 .
C6 C7 C8 108.3(4) . .
C6 C7 H7A 110.0 . .
C8 C7 H7A 110.0 . .
C6 C7 H7B 110.0 . .
C8 C7 H7B 110.0 . .
H7A C7 H7B 108.4 . .
N6 C8 C9 109.1(4) . .
N6 C8 C12 108.4(4) . .
C9 C8 C12 110.7(4) . .
N6 C8 C7 109.6(4) . .
C9 C8 C7 108.7(4) . .
C12 C8 C7 110.4(4) . .
C10 C9 C8 109.2(4) . .
C10 C9 H9A 109.8 . .
C8 C9 H9A 109.8 . .
C10 C9 H9B 109.8 . .
C8 C9 H9B 109.8 . .
H9A C9 H9B 108.3 . .
N8 C10 C9 109.3(4) . .
N8 C10 C9 109.3(4) . 6
C9 C10 C9 109.2(6) . 6
N8 C10 C11 108.1(6) . .
C9 C10 C11 110.5(4) . .
C9 C10 C11 110.5(4) 6 .
C10 C11 C6 107.3(6) . .
C10 C11 H11A 110.1 . .
C6 C11 H11A 110.5 . .
C8 C12 C8 107.8(6) 6 .
C8 C12 H12A 110.2 6 .
C8 C12 H12A 110.2 . .
C8 C12 H12B 110.2 6 .
C8 C12 H12B 110.2 . .
H12A C12 H12B 108.5 . .

loop_
_geom_bond_atom_site_label_1
_geom_bond_atom_site_label_2
_geom_bond_distance
_geom_bond_site_symmetry_2
Cd1 N1 2.317(6) .
Cd1 N4 2.384(5) 8_655
Cd1 N4 2.384(5) 3_545
Cd1 Cl2B 2.406(11) .
Cd1 Cl2B 2.406(11) 6
Cd1 Cl2A 2.624(12) .
Cd1 Cl2A 2.624(12) 6
Cd1 Cl1 2.625(3) 6
Cd1 Cl1 2.625(3) .
Cd2 N5 2.315(5) 3_545
Cd2 N5 2.315(5) 7_565
Cd2 N5 2.315(5) 8_655
Cd2 N5 2.315(5) 4_455
Cd2 Cl1 2.623(3) 5
Cd2 Cl1 2.623(3) 2
Cd2 Cl1 2.623(3) .
Cd2 Cl1 2.623(3) 6
N1 C1 1.283(10) .
N1 N2 1.348(11) .
N2 C2 1.320(12) .
N3 C1 1.328(10) .
N3 C2 1.341(12) .
N3 C6 1.490(9) .
N4 C3 1.311(7) .
N4 N5 1.360(6) .
N4 Cd1 2.384(5) 3
N5 C4 1.293(8) .
N5 Cd2 2.315(5) 3
N6 C3 1.328(7) .
N6 C4 1.353(7) .
N6 C8 1.477(6) .
N7 C5 1.290(10) .
N7 N7 1.393(17) 6
N8 C5 1.350(9) 6
N8 C5 1.350(9) .
N8 C10 1.477(10) .
C1 H1 0.9500 .
C2 H2 0.9500 .
C3 H3 0.9500 .
C4 H4 0.9500 .
C5 H5 0.9500 .
C6 C7 1.538(6) .
C6 C7 1.538(6) 6
C6 C11 1.539(11) .
C7 C8 1.543(6) .
C7 H7A 0.9900 .
C7 H7B 0.9900 .
C8 C9 1.527(7) .
C8 C12 1.535(7) .
C9 C10 1.525(7) .
C9 H9A 0.9900 .
C9 H9B 0.9900 .
C10 C9 1.525(7) 6
C10 C11 1.534(10) .
C11 H11A 0.9900 .
C12 C8 1.535(7) 6
C12 H12A 0.9900 .
C12 H12B 0.9900 .

loop_
_geom_torsion_atom_site_label_1
_geom_torsion_atom_site_label_2
_geom_torsion_atom_site_label_3
_geom_torsion_atom_site_label_4
_geom_torsion
_geom_torsion_site_symmetry_1
_geom_torsion_site_symmetry_4
N5 Cd2 Cl1 Cd1 52.38(16) 3_545 .
N5 Cd2 Cl1 Cd1 -127.62(16) 7_565 .
N5 Cd2 Cl1 Cd1 -35.96(18) 8_655 .
N5 Cd2 Cl1 Cd1 144.04(18) 4_455 .
Cl1 Cd2 Cl1 Cd1 98.63(8) 2 .
Cl1 Cd2 Cl1 Cd1 -81.37(8) 6 .
N1 Cd1 Cl1 Cd2 -52.3(7) . .
N4 Cd1 Cl1 Cd2 34.68(15) 8_655 .
N4 Cd1 Cl1 Cd2 -51.14(14) 3_545 .
Cl2B Cd1 Cl1 Cd2 -146.0(4) . .
Cl2B Cd1 Cl1 Cd2 128.4(4) 6 .
Cl2A Cd1 Cl1 Cd2 -138.8(4) . .
Cl2A Cd1 Cl1 Cd2 123.9(4) 6 .
Cl1 Cd1 Cl1 Cd2 81.37(8) 6 .
N4 Cd1 N1 C1 136.93(12) 8_655 .
N4 Cd1 N1 C1 -136.93(12) 3_545 .
Cl2B Cd1 N1 C1 -43.6(4) . .
Cl2B Cd1 N1 C1 43.6(4) 6 .
Cl2A Cd1 N1 C1 -47.9(4) . .
Cl2A Cd1 N1 C1 47.9(4) 6 .
Cl1 Cd1 N1 C1 135.8(7) 6 .
Cl1 Cd1 N1 C1 -135.8(7) . .
N4 Cd1 N1 N2 -43.07(12) 8_655 .
N4 Cd1 N1 N2 43.07(12) 3_545 .
Cl2B Cd1 N1 N2 136.4(4) . .
Cl2B Cd1 N1 N2 -136.4(4) 6 .
Cl2A Cd1 N1 N2 132.1(4) . .
Cl2A Cd1 N1 N2 -132.1(4) 6 .
Cl1 Cd1 N1 N2 -44.2(7) 6 .
Cl1 Cd1 N1 N2 44.2(7) . .
C1 N1 N2 C2 0.0 . .
Cd1 N1 N2 C2 180.0 . .
C3 N4 N5 C4 -0.4(9) . .
Cd1 N4 N5 C4 178.8(6) 3 .
C3 N4 N5 Cd2 -175.2(5) . 3
Cd1 N4 N5 Cd2 4.0(7) 3 3
N2 N1 C1 N3 0.0 . .
Cd1 N1 C1 N3 180.0 . .
C2 N3 C1 N1 0.0 . .
C6 N3 C1 N1 180.0 . .
N1 N2 C2 N3 0.0 . .
C1 N3 C2 N2 0.0 . .
C6 N3 C2 N2 180.0 . .
N5 N4 C3 N6 0.6(7) . .
Cd1 N4 C3 N6 -178.5(4) 3 .
C4 N6 C3 N4 -0.5(8) . .
C8 N6 C3 N4 -176.6(5) . .
N4 N5 C4 N6 0.1(10) . .
Cd2 N5 C4 N6 174.7(5) 3 .
C3 N6 C4 N5 0.2(10) . .
C8 N6 C4 N5 176.4(6) . .
N7 N7 C5 N8 -1.5(7) 6 .
C5 N8 C5 N7 2.3(12) 6 .
C10 N8 C5 N7 179.4(7) . .
C1 N3 C6 C7 60.6(4) . .
C2 N3 C6 C7 -119.4(4) . .
C1 N3 C6 C7 -60.6(4) . 6
C2 N3 C6 C7 119.4(4) . 6
C1 N3 C6 C11 180.0 . .
C2 N3 C6 C11 0.0 . .
N3 C6 C7 C8 -179.8(5) . .
C7 C6 C7 C8 -59.5(7) 6 .
C11 C6 C7 C8 62.1(6) . .
C3 N6 C8 C9 -156.7(6) . .
C4 N6 C8 C9 28.1(8) . .
C3 N6 C8 C12 82.7(7) . .
C4 N6 C8 C12 -92.6(8) . .
C3 N6 C8 C7 -37.8(7) . .
C4 N6 C8 C7 146.9(7) . .
C6 C7 C8 N6 179.8(4) . .
C6 C7 C8 C9 -61.1(5) . .
C6 C7 C8 C12 60.5(6) . .
N6 C8 C9 C10 -179.7(4) . .
C12 C8 C9 C10 -60.5(6) . .
C7 C8 C9 C10 60.8(5) . .
C5 N8 C10 C9 -151.5(7) 6 .
C5 N8 C10 C9 32.1(10) . .
C5 N8 C10 C9 -32.1(10) 6 6
C5 N8 C10 C9 151.5(7) . 6
C5 N8 C10 C11 88.2(8) 6 .
C5 N8 C10 C11 -88.2(8) . .
C8 C9 C10 N8 179.8(4) . .
C8 C9 C10 C9 60.3(7) . 6
C8 C9 C10 C11 -61.4(6) . .
N8 C10 C11 C6 180.0 . .
C9 C10 C11 C6 60.5(4) . .
C9 C10 C11 C6 -60.5(4) 6 .
N3 C6 C11 C10 180.0 . .
C7 C6 C11 C10 -61.0(4) . .
C7 C6 C11 C10 61.0(4) 6 .
N6 C8 C12 C8 178.6(3) . 6
C9 C8 C12 C8 59.0(6) . 6
C7 C8 C12 C8 -61.4(7) . 6
